data_4082836
loop_
_publ_author_name
'Cook, Timothy D.'
'Fanwick, Phillip E.'
'Ren, Tong'

_publ_section_title
;
 Unsymmetric Mononuclear and Bridged Dinuclear CoIII(cyclam) Acetylides
;
_journal_issue 18
_journal_name_full Organometallics
_journal_page_first 4621
_journal_paper_doi 10.1021/om401231j
_journal_volume 33
_journal_year 2014
_chemical_formula_moiety 'C20 H29 Co1 N4,Cl1,2(C1 H4 O1)'
_chemical_formula_sum 'C44 H74 Cl2 Co2 N8 O4'
_chemical_formula_weight 967.87
_chemical_name_systematic
;
 ?
;
_space_group_crystal_system monoclinic
_space_group_IT_number 14
_space_group_name_Hall '-P 2yn'
_space_group_name_H-M_alt 'P 1 21/n 1'
_symmetry_space_group_name_Hall '-P 2yn'
_symmetry_space_group_name_H-M 'P 1 21/n 1'
_atom_sites_solution_hydrogens mixed
_atom_sites_solution_primary heavy
_atom_sites_solution_secondary difmap
_audit_creation_method SHELXL-2013
_cell_angle_alpha 90
_cell_angle_beta 98.070(7)
_cell_angle_gamma 90
_cell_formula_units_Z 2
_cell_length_a 11.9897(10)
_cell_length_b 11.1484(8)
_cell_length_c 18.9252(17)
_cell_measurement_reflns_used 25408
_cell_measurement_temperature 150(2)
_cell_measurement_theta_max 56.918
_cell_measurement_theta_min 4.615
_cell_volume 2504.6(4)
_computing_cell_refinement 'HKL2000 (Otwinowski & Minor, 1997)'
_computing_data_collection 'Crystal Clear(Rigaku 2001)'
_computing_data_reduction 'HKL2000 (Otwinowski & Minor, 1997)'
_computing_publication_material 'local programs'
_computing_structure_refinement 'SHELXL-2013 (Sheldrick, 2013)'
_computing_structure_solution 'DIRDIF/PATTY (Burskens, et. al,. 2008)'
_diffrn_ambient_temperature 150(2)
_diffrn_measured_fraction_theta_full 0.732
_diffrn_measured_fraction_theta_max 0.990
_diffrn_measurement_device_type 'Rigaku Rapid II'
_diffrn_measurement_method \w
_diffrn_radiation_type CuK\a
_diffrn_radiation_wavelength 1.54178
_diffrn_reflns_av_R_equivalents 0.110
_diffrn_reflns_av_unetI/netI 0.0333
_diffrn_reflns_Laue_measured_fraction_full 0.732
_diffrn_reflns_Laue_measured_fraction_max 0.990
_diffrn_reflns_limit_h_max 13
_diffrn_reflns_limit_h_min -13
_diffrn_reflns_limit_k_max 12
_diffrn_reflns_limit_k_min -12
_diffrn_reflns_limit_l_max 20
_diffrn_reflns_limit_l_min -20
_diffrn_reflns_number 25408
_diffrn_reflns_point_group_measured_fraction_full 0.732
_diffrn_reflns_point_group_measured_fraction_max 0.990
_diffrn_reflns_theta_full 67.679
_diffrn_reflns_theta_max 56.918
_diffrn_reflns_theta_min 4.615
_diffrn_source 'microfocus source'
_exptl_absorpt_coefficient_mu 6.539
_exptl_absorpt_correction_T_max 0.456
_exptl_absorpt_correction_T_min 0.127
_exptl_absorpt_correction_type multi-scan
_exptl_absorpt_process_details 'SCALEPACK (Otwinowski & Minor, 1997)'
_exptl_crystal_colour yellow
_exptl_crystal_density_diffrn 1.283
_exptl_crystal_description needle
_exptl_crystal_F_000 1028
_exptl_crystal_size_max 0.240
_exptl_crystal_size_mid 0.230
_exptl_crystal_size_min 0.130
_refine_diff_density_max 0.619
_refine_diff_density_min -0.459
_refine_diff_density_rms 0.089
_refine_ls_extinction_method none
_refine_ls_goodness_of_fit_ref 1.034
_refine_ls_hydrogen_treatment mixed
_refine_ls_matrix_type full
_refine_ls_number_parameters 291
_refine_ls_number_reflns 3325
_refine_ls_number_restraints 79
_refine_ls_restrained_S_all 1.025
_refine_ls_R_factor_all 0.0993
_refine_ls_R_factor_gt 0.0850
_refine_ls_shift/su_max 0.000
_refine_ls_shift/su_mean 0.000
_refine_ls_structure_factor_coef Fsqd
_refine_ls_weighting_details 'w=1/[\s^2^(Fo^2^)+(0.1622P)^2^+2.3369P] where P=(Fo^2^+2Fc^2^)/3'
_refine_ls_weighting_scheme calc
_refine_ls_wR_factor_gt 0.2318
_refine_ls_wR_factor_ref 0.2499
_reflns_Friedel_coverage 0.000
_reflns_number_gt 2644
_reflns_number_total 3325
_reflns_threshold_expression 'I > 2\s(I)'
_cod_data_source_file om401231j_si_002.cif
_cod_data_source_block TC189A
_cod_database_code 4082836
_shelx_space_group_comment
;
The symmetry employed for this shelxl refinement is uniquely defined
by the following loop, which should always be used as a source of
symmetry information in preference to the above space-group names.
They are only intended as comments.
;
_shelx_estimated_absorpt_t_min 0.303
_shelx_estimated_absorpt_t_max 0.484
_shelxl_version_number 2013-3

loop_
_space_group_symop_operation_xyz
'x, y, z'
'-x+1/2, y+1/2, -z+1/2'
'-x, -y, -z'
'x-1/2, -y-1/2, z-1/2'

loop_
_atom_site_label
_atom_site_type_symbol
_atom_site_fract_x
_atom_site_fract_y
_atom_site_fract_z
_atom_site_U_iso_or_equiv
_atom_site_adp_type
_atom_site_occupancy
_atom_site_site_symmetry_order
_atom_site_calc_flag
_atom_site_refinement_flags_posn
_atom_site_refinement_flags_adp
Co1 Co 0.06239(8) 0.09068(8) 0.31283(5) 0.0701(4) Uani 1 1 d . U
Cl1 Cl 0.04888(15) -0.46767(15) 0.24941(9) 0.0858(6) Uani 1 1 d . .
O1 O -0.0629(7) -0.2885(5) 0.3428(4) 0.139(2) Uani 1 1 d . U
H1 H -0.0374 -0.3459 0.3212 0.208 Uiso 1 1 calc R U
O2 O 0.1943(5) 0.4779(8) -0.1638(3) 0.136(2) Uani 1 1 d . U
H2 H 0.1278 0.4641 -0.1826 0.205 Uiso 1 1 calc R U
N1 N 0.0648(7) -0.0813(5) 0.2873(4) 0.1015(18) Uani 1 1 d . U
N2 N -0.1013(5) 0.1026(6) 0.2787(4) 0.0930(17) Uani 1 1 d . U
N3 N 0.0561(7) 0.2626(5) 0.3365(4) 0.0976(17) Uani 1 1 d . U
N4 N 0.2245(6) 0.0719(7) 0.3445(4) 0.0988(19) Uani 1 1 d . U
C1 C 0.0947(5) 0.1293(5) 0.2185(4) 0.0720(14) Uani 1 1 d . U
C2 C 0.1183(5) 0.1472(6) 0.1589(4) 0.0766(16) Uani 1 1 d . U
C3 C 0.1461(6) 0.1706(8) 0.0895(4) 0.097(2) Uani 1 1 d . U
C4 C 0.0296(5) 0.0476(5) 0.4076(4) 0.0754(15) Uani 1 1 d . U
C5 C 0.0100(5) 0.0166(5) 0.4661(4) 0.0731(16) Uani 1 1 d . U
C6 C 0.2552(7) 0.1505(8) 0.0750(4) 0.101(2) Uani 1 1 d . U
H6 H 0.3099 0.1154 0.1101 0.121 Uiso 1 1 calc R U
C7 C 0.2839(8) 0.1819(15) 0.0086(5) 0.168(5) Uani 1 1 d . U
H7 H 0.3552 0.1589 -0.0034 0.202 Uiso 1 1 calc R U
C8 C 0.2071(11) 0.2485(15) -0.0420(5) 0.179(6) Uani 1 1 d . U
H8 H 0.2305 0.2771 -0.0848 0.215 Uiso 1 1 calc R U
C9 C 0.0987(9) 0.2706(12) -0.0277(5) 0.142(4) Uani 1 1 d . U
H9 H 0.0451 0.3101 -0.0616 0.170 Uiso 1 1 calc R U
C10 C 0.0712(8) 0.2340(10) 0.0367(4) 0.122(3) Uani 1 1 d . U
H10 H -0.0023 0.2517 0.0470 0.147 Uiso 1 1 calc R U
C11 C 0.1831(9) -0.1165(8) 0.2916(5) 0.123(3) Uani 1 1 d . U
H11A H 0.1901 -0.2048 0.2960 0.147 Uiso 1 1 calc R U
H11B H 0.2130 -0.0916 0.2477 0.147 Uiso 1 1 calc R U
C12 C 0.2463(8) -0.0595(9) 0.3529(6) 0.119(3) Uani 1 1 d . U
H12A H 0.3277 -0.0766 0.3549 0.143 Uiso 1 1 calc R U
H12B H 0.2211 -0.0892 0.3974 0.143 Uiso 1 1 calc R U
C13 C 0.2534(11) 0.2719(12) 0.3995(5) 0.151(4) Uani 1 1 d . U
H13A H 0.2769 0.2990 0.3540 0.181 Uiso 1 1 calc R U
H13B H 0.3000 0.3151 0.4387 0.181 Uiso 1 1 calc R U
C14 C 0.2756(8) 0.1412(12) 0.4078(5) 0.133(3) Uani 1 1 d . U
H14A H 0.3580 0.1274 0.4155 0.160 Uiso 1 1 calc R U
H14B H 0.2448 0.1119 0.4505 0.160 Uiso 1 1 calc R U
C15 C 0.1301(11) 0.3050(8) 0.3998(5) 0.135(3) Uani 1 1 d . U
H15A H 0.1043 0.2703 0.4429 0.162 Uiso 1 1 calc R U
H15B H 0.1236 0.3933 0.4028 0.162 Uiso 1 1 calc R U
C16 C -0.0654(9) 0.2902(7) 0.3361(5) 0.122(3) Uani 1 1 d . U
H16A H -0.0907 0.2611 0.3807 0.146 Uiso 1 1 calc R U
H16B H -0.0780 0.3779 0.3327 0.146 Uiso 1 1 calc R U
C17 C -0.1289(8) 0.2291(10) 0.2735(5) 0.126(3) Uani 1 1 d . U
H17A H -0.2109 0.2406 0.2731 0.151 Uiso 1 1 calc R U
H17B H -0.1079 0.2628 0.2288 0.151 Uiso 1 1 calc R U
C18 C -0.1460(8) 0.0380(13) 0.2131(5) 0.138(3) Uani 1 1 d . U
H18A H -0.1135 0.0731 0.1724 0.166 Uiso 1 1 calc R U
H18B H -0.2287 0.0489 0.2038 0.166 Uiso 1 1 calc R U
C19 C -0.1196(12) -0.0938(13) 0.2175(7) 0.168(4) Uani 1 1 d . U
H19A H -0.1451 -0.1265 0.2611 0.201 Uiso 1 1 calc R U
H19B H -0.1633 -0.1344 0.1760 0.201 Uiso 1 1 calc R U
C20 C -0.0030(10) -0.1222(8) 0.2188(6) 0.133(3) Uani 1 1 d . U
H20A H 0.0256 -0.0827 0.1780 0.160 Uiso 1 1 calc R U
H20B H 0.0056 -0.2099 0.2136 0.160 Uiso 1 1 calc R U
C21 C -0.0858(8) -0.3261(10) 0.4057(5) 0.123(3) Uani 1 1 d . U
H21A H -0.0458 -0.2757 0.4435 0.185 Uiso 1 1 calc R U
H21B H -0.0614 -0.4096 0.4132 0.185 Uiso 1 1 calc R U
H21C H -0.1671 -0.3206 0.4070 0.185 Uiso 1 1 calc R U
C22 C 0.1932(10) 0.5514(14) -0.1040(6) 0.161(5) Uani 1 1 d . U
H22A H 0.2656 0.5930 -0.0935 0.242 Uiso 1 1 calc R U
H22B H 0.1808 0.5021 -0.0629 0.242 Uiso 1 1 calc R U
H22C H 0.1325 0.6105 -0.1137 0.242 Uiso 1 1 calc R U
H1N H 0.257(6) 0.079(6) 0.318(4) 0.07(2) Uiso 1 1 d . .
H2N H 0.075(5) 0.304(6) 0.306(3) 0.07(2) Uiso 1 1 d . .
H3N H -0.130(5) 0.082(5) 0.311(3) 0.053(17) Uiso 1 1 d . .
H4N H 0.032(6) -0.125(7) 0.320(4) 0.09(2) Uiso 1 1 d . .

loop_
_atom_site_aniso_label
_atom_site_aniso_U_11
_atom_site_aniso_U_22
_atom_site_aniso_U_33
_atom_site_aniso_U_23
_atom_site_aniso_U_13
_atom_site_aniso_U_12
Co1 0.0755(7) 0.0536(7) 0.0818(8) 0.0095(4) 0.0133(5) 0.0005(4)
Cl1 0.0977(12) 0.0671(10) 0.0938(11) -0.0046(8) 0.0175(9) -0.0008(8)
O1 0.188(6) 0.089(4) 0.158(5) -0.020(4) 0.091(5) -0.015(4)
O2 0.104(4) 0.209(7) 0.096(4) -0.029(4) 0.009(3) 0.026(5)
N1 0.139(5) 0.058(3) 0.120(5) 0.008(3) 0.062(4) -0.009(3)
N2 0.080(3) 0.112(4) 0.089(4) 0.013(3) 0.020(3) 0.003(3)
N3 0.150(5) 0.062(3) 0.089(4) 0.006(3) 0.044(4) -0.008(3)
N4 0.079(4) 0.125(5) 0.094(4) 0.038(4) 0.016(3) -0.003(3)
C1 0.074(4) 0.054(3) 0.085(4) 0.002(3) 0.004(3) -0.003(3)
C2 0.081(4) 0.066(4) 0.081(3) -0.012(3) 0.008(3) -0.012(3)
C3 0.094(4) 0.126(6) 0.070(3) -0.020(4) 0.006(3) -0.016(4)
C4 0.080(4) 0.055(3) 0.092(4) 0.010(3) 0.017(3) 0.003(3)
C5 0.076(4) 0.058(4) 0.088(4) 0.011(3) 0.021(3) 0.003(3)
C6 0.106(5) 0.117(6) 0.082(4) -0.022(4) 0.016(4) 0.009(5)
C7 0.105(6) 0.323(18) 0.078(5) -0.012(7) 0.019(4) 0.023(8)
C8 0.145(8) 0.314(18) 0.083(5) 0.014(7) 0.035(5) 0.038(10)
C9 0.133(6) 0.197(11) 0.093(5) 0.016(6) 0.011(5) 0.021(7)
C10 0.105(5) 0.170(9) 0.091(5) 0.004(5) 0.011(4) 0.005(5)
C11 0.162(7) 0.089(5) 0.134(7) 0.042(4) 0.081(5) 0.054(5)
C12 0.114(6) 0.127(6) 0.129(6) 0.065(5) 0.057(4) 0.049(5)
C13 0.187(7) 0.168(7) 0.095(6) 0.002(6) 0.008(6) -0.117(7)
C14 0.101(5) 0.188(7) 0.105(6) 0.035(6) -0.007(4) -0.052(6)
C15 0.236(8) 0.081(5) 0.092(5) -0.014(4) 0.039(6) -0.050(6)
C16 0.178(7) 0.068(4) 0.137(6) 0.025(4) 0.082(5) 0.038(5)
C17 0.116(6) 0.139(6) 0.130(7) 0.041(5) 0.045(5) 0.056(5)
C18 0.084(5) 0.231(9) 0.100(6) -0.021(7) 0.009(4) -0.026(6)
C19 0.162(7) 0.191(9) 0.160(10) -0.075(8) 0.061(7) -0.089(8)
C20 0.181(7) 0.090(5) 0.143(7) -0.038(5) 0.069(6) -0.058(6)
C21 0.126(7) 0.147(8) 0.096(5) -0.011(5) 0.011(5) 0.004(6)
C22 0.136(8) 0.235(14) 0.108(7) -0.039(7) -0.005(6) 0.030(9)

loop_
_atom_type_symbol
_atom_type_description
_atom_type_scat_dispersion_real
_atom_type_scat_dispersion_imag
_atom_type_scat_source
C C 0.0181 0.0091 'International Tables Vol C Tables 4.2.6.8 and 6.1.1.4'
H H 0.0000 0.0000 'International Tables Vol C Tables 4.2.6.8 and 6.1.1.4'
N N 0.0311 0.0180 'International Tables Vol C Tables 4.2.6.8 and 6.1.1.4'
Cl Cl 0.3639 0.7018 'International Tables Vol C Tables 4.2.6.8 and 6.1.1.4'
Co Co -2.3653 3.6143 'International Tables Vol C Tables 4.2.6.8 and 6.1.1.4'
O O 0.0492 0.0322 'International Tables Vol C Tables 4.2.6.8 and 6.1.1.4'

loop_
_geom_angle_atom_site_label_1
_geom_angle_atom_site_label_2
_geom_angle_atom_site_label_3
_geom_angle
_geom_angle_site_symmetry_3
C1 Co1 C4 178.6(2) .
C1 Co1 N4 89.3(3) .
C4 Co1 N4 90.7(3) .
C1 Co1 N3 90.7(3) .
C4 Co1 N3 90.6(3) .
N4 Co1 N3 95.9(3) .
C1 Co1 N1 88.8(3) .
C4 Co1 N1 89.9(3) .
N4 Co1 N1 85.6(3) .
N3 Co1 N1 178.4(3) .
C1 Co1 N2 90.1(3) .
C4 Co1 N2 89.9(3) .
N4 Co1 N2 177.4(3) .
N3 Co1 N2 86.6(3) .
N1 Co1 N2 91.9(3) .
C21 O1 H1 109.5 .
C22 O2 H2 109.5 .
C11 N1 C20 111.7(8) .
C11 N1 Co1 107.1(6) .
C20 N1 Co1 118.7(6) .
C11 N1 H4N 109(5) .
C20 N1 H4N 101(4) .
Co1 N1 H4N 109(5) .
C17 N2 C18 111.5(8) .
C17 N2 Co1 107.1(6) .
C18 N2 Co1 118.0(6) .
C17 N2 H3N 103(4) .
C18 N2 H3N 112(4) .
Co1 N2 H3N 105(4) .
C15 N3 C16 114.6(8) .
C15 N3 Co1 117.4(6) .
C16 N3 Co1 105.6(5) .
C15 N3 H2N 101(5) .
C16 N3 H2N 105(5) .
Co1 N3 H2N 112(5) .
C14 N4 C12 112.3(8) .
C14 N4 Co1 118.0(7) .
C12 N4 Co1 106.7(6) .
C14 N4 H1N 109(6) .
C12 N4 H1N 95(6) .
Co1 N4 H1N 114(6) .
C2 C1 Co1 176.1(6) .
C1 C2 C3 178.8(7) .
C6 C3 C2 120.1(7) .
C6 C3 C10 117.1(7) .
C2 C3 C10 122.0(7) .
C5 C4 Co1 177.7(6) .
C4 C5 C5 178.3(9) 3_556
C7 C6 C3 119.7(8) .
C7 C6 H6 120.1 .
C3 C6 H6 120.1 .
C6 C7 C8 120.9(9) .
C6 C7 H7 119.5 .
C8 C7 H7 119.5 .
C9 C8 C7 119.5(10) .
C9 C8 H8 120.2 .
C7 C8 H8 120.2 .
C10 C9 C8 118.0(10) .
C10 C9 H9 121.0 .
C8 C9 H9 121.0 .
C9 C10 C3 124.2(9) .
C9 C10 H10 117.9 .
C3 C10 H10 117.9 .
C12 C11 N1 108.8(7) .
C12 C11 H11A 109.9 .
N1 C11 H11A 109.9 .
C12 C11 H11B 109.9 .
N1 C11 H11B 109.9 .
H11A C11 H11B 108.3 .
C11 C12 N4 106.4(7) .
C11 C12 H12A 110.4 .
N4 C12 H12A 110.4 .
C11 C12 H12B 110.4 .
N4 C12 H12B 110.4 .
H12A C12 H12B 108.6 .
C14 C13 C15 113.3(7) .
C14 C13 H13A 108.9 .
C15 C13 H13A 108.9 .
C14 C13 H13B 108.9 .
C15 C13 H13B 108.9 .
H13A C13 H13B 107.7 .
N4 C14 C13 112.2(8) .
N4 C14 H14A 109.2 .
C13 C14 H14A 109.2 .
N4 C14 H14B 109.2 .
C13 C14 H14B 109.2 .
H14A C14 H14B 107.9 .
N3 C15 C13 113.2(8) .
N3 C15 H15A 108.9 .
C13 C15 H15A 108.9 .
N3 C15 H15B 108.9 .
C13 C15 H15B 108.9 .
H15A C15 H15B 107.7 .
C17 C16 N3 107.5(7) .
C17 C16 H16A 110.2 .
N3 C16 H16A 110.2 .
C17 C16 H16B 110.2 .
N3 C16 H16B 110.2 .
H16A C16 H16B 108.5 .
N2 C17 C16 107.8(7) .
N2 C17 H17A 110.1 .
C16 C17 H17A 110.1 .
N2 C17 H17B 110.1 .
C16 C17 H17B 110.1 .
H17A C17 H17B 108.5 .
N2 C18 C19 112.5(9) .
N2 C18 H18A 109.1 .
C19 C18 H18A 109.1 .
N2 C18 H18B 109.1 .
C19 C18 H18B 109.1 .
H18A C18 H18B 107.8 .
C20 C19 C18 114.5(9) .
C20 C19 H19A 108.6 .
C18 C19 H19A 108.6 .
C20 C19 H19B 108.6 .
C18 C19 H19B 108.6 .
H19A C19 H19B 107.6 .
C19 C20 N1 110.9(8) .
C19 C20 H20A 109.5 .
N1 C20 H20A 109.5 .
C19 C20 H20B 109.5 .
N1 C20 H20B 109.5 .
H20A C20 H20B 108.0 .
O1 C21 H21A 109.5 .
O1 C21 H21B 109.5 .
H21A C21 H21B 109.5 .
O1 C21 H21C 109.5 .
H21A C21 H21C 109.5 .
H21B C21 H21C 109.5 .
O2 C22 H22A 109.5 .
O2 C22 H22B 109.5 .
H22A C22 H22B 109.5 .
O2 C22 H22C 109.5 .
H22A C22 H22C 109.5 .
H22B C22 H22C 109.5 .

loop_
_geom_bond_atom_site_label_1
_geom_bond_atom_site_label_2
_geom_bond_distance
_geom_bond_site_symmetry_2
Co1 C1 1.927(7) .
Co1 C4 1.950(7) .
Co1 N4 1.963(7) .
Co1 N3 1.972(6) .
Co1 N1 1.979(6) .
Co1 N2 1.982(6) .
O1 C21 1.326(10) .
O1 H1 0.8400 .
O2 C22 1.399(12) .
O2 H2 0.8400 .
N1 C11 1.464(12) .
N1 C20 1.502(13) .
N1 H4N 0.91(7) .
N2 C17 1.449(11) .
N2 C18 1.471(12) .
N2 H3N 0.79(6) .
N3 C15 1.466(12) .
N3 C16 1.487(11) .
N3 H2N 0.79(6) .
N4 C14 1.485(13) .
N4 C12 1.493(12) .
N4 H1N 0.69(7) .
C1 C2 1.219(9) .
C2 C3 1.423(10) .
C3 C6 1.393(11) .
C3 C10 1.433(12) .
C4 C5 1.213(8) .
C5 C5 1.388(13) 3_556
C6 C7 1.393(12) .
C6 H6 0.9500 .
C7 C8 1.438(16) .
C7 H7 0.9500 .
C8 C9 1.386(14) .
C8 H8 0.9500 .
C9 C10 1.368(12) .
C9 H9 0.9500 .
C10 H10 0.9500 .
C11 C12 1.441(14) .
C11 H11A 0.9900 .
C11 H11B 0.9900 .
C12 H12A 0.9900 .
C12 H12B 0.9900 .
C13 C14 1.485(17) .
C13 C15 1.525(16) .
C13 H13A 0.9900 .
C13 H13B 0.9900 .
C14 H14A 0.9900 .
C14 H14B 0.9900 .
C15 H15A 0.9900 .
C15 H15B 0.9900 .
C16 C17 1.482(13) .
C16 H16A 0.9900 .
C16 H16B 0.9900 .
C17 H17A 0.9900 .
C17 H17B 0.9900 .
C18 C19 1.502(17) .
C18 H18A 0.9900 .
C18 H18B 0.9900 .
C19 C20 1.430(17) .
C19 H19A 0.9900 .
C19 H19B 0.9900 .
C20 H20A 0.9900 .
C20 H20B 0.9900 .
C21 H21A 0.9800 .
C21 H21B 0.9800 .
C21 H21C 0.9800 .
C22 H22A 0.9800 .
C22 H22B 0.9800 .
C22 H22C 0.9800 .

loop_
_geom_hbond_atom_site_label_D
_geom_hbond_atom_site_label_H
_geom_hbond_atom_site_label_A
_geom_hbond_distance_DH
_geom_hbond_distance_HA
_geom_hbond_distance_DA
_geom_hbond_angle_DHA
_geom_hbond_site_symmetry_A
O1 H1 Cl1 0.84 2.27 3.094(6) 167.2 .
O2 H2 Cl1 0.84 2.31 3.132(6) 166.3 3
N4 H1N Cl1 0.69(7) 2.85(7) 3.477(8) 153(7) 2
N3 H2N Cl1 0.79(6) 2.77(7) 3.424(7) 142(6) 1_565
N2 H3N O2 0.79(6) 2.31(6) 2.957(9) 140(5) 4_566
N1 H4N O1 0.91(7) 2.23(8) 3.039(9) 147(6) .
O1 H1 Cl1 0.84 2.27 3.094(6) 167.2 .
O2 H2 Cl1 0.84 2.31 3.132(6) 166.3 3
N4 H1N Cl1 0.69(7) 2.85(7) 3.477(8) 153(7) 2
N3 H2N Cl1 0.79(6) 2.77(7) 3.424(7) 142(6) 1_565
N2 H3N O2 0.79(6) 2.31(6) 2.957(9) 140(5) 4_566
N1 H4N O1 0.91(7) 2.23(8) 3.039(9) 147(6) .

loop_
_geom_torsion_atom_site_label_1
_geom_torsion_atom_site_label_2
_geom_torsion_atom_site_label_3
_geom_torsion_atom_site_label_4
_geom_torsion
C2 C3 C6 C7 -175.3(10)
C10 C3 C6 C7 -5.8(14)
C3 C6 C7 C8 7.9(19)
C6 C7 C8 C9 -7(2)
C7 C8 C9 C10 4(2)
C8 C9 C10 C3 -2.1(18)
C6 C3 C10 C9 3.0(15)
C2 C3 C10 C9 172.3(9)
C20 N1 C11 C12 171.4(7)
Co1 N1 C11 C12 39.9(8)
N1 C11 C12 N4 -55.6(9)
C14 N4 C12 C11 174.3(7)
Co1 N4 C12 C11 43.6(8)
C12 N4 C14 C13 -179.7(8)
Co1 N4 C14 C13 -55.0(10)
C15 C13 C14 N4 68.6(11)
C16 N3 C15 C13 178.3(7)
Co1 N3 C15 C13 53.4(9)
C14 C13 C15 N3 -68.7(10)
C15 N3 C16 C17 -173.3(7)
Co1 N3 C16 C17 -42.4(7)
C18 N2 C17 C16 -170.7(7)
Co1 N2 C17 C16 -40.3(8)
N3 C16 C17 N2 55.9(9)
C17 N2 C18 C19 -179.3(8)
Co1 N2 C18 C19 56.2(11)
N2 C18 C19 C20 -68.8(13)
C18 C19 C20 N1 68.4(13)
C11 N1 C20 C19 176.3(9)
Co1 N1 C20 C19 -58.4(10)

loop_
_platon_squeeze_void_nr
_platon_squeeze_void_average_x
_platon_squeeze_void_average_y
_platon_squeeze_void_average_z
_platon_squeeze_void_volume
_platon_squeeze_void_count_electrons
_platon_squeeze_void_content
1 0.101 -0.016 0.954 23 2 ' '
2 0.896 0.016 0.047 22 2 ' '
3 0.399 0.484 0.546 23 2 ' '
4 0.604 0.516 0.453 22 2 ' '
